data_4501260
loop_
_publ_author_name
'Vaughn, Shae Anne'
'Severance, Rachel C.'
'Smith, Mark D.'
'zur Loye, Hans-Conrad'

_publ_section_title
;
 Crystal Growth, Structural Motifs, and Optical Properties of Molecular
 and Polymeric Cerium Halide Materials
;
_journal_issue 11
_journal_name_full 'Crystal Growth &amp; Design'
_journal_page_first 5072
_journal_paper_doi 10.1021/cg200985m
_journal_volume 11
_journal_year 2011
_chemical_formula_moiety 'C8 H32 Br6 Ce2 O8'
_chemical_formula_sum 'C8 H32 Br6 Ce2 O8'
_chemical_formula_weight 1016.04
_chemical_name_systematic
; 
 ? 
;
_space_group_IT_number 2
_symmetry_cell_setting triclinic
_symmetry_space_group_name_Hall '-P 1'
_symmetry_space_group_name_H-M 'P -1'
_atom_sites_solution_hydrogens geom
_atom_sites_solution_primary direct
_atom_sites_solution_secondary difmap
_audit_creation_method SHELXL-97
_cell_angle_alpha 112.7420(10)
_cell_angle_beta 90.8450(10)
_cell_angle_gamma 107.4010(10)
_cell_formula_units_Z 1
_cell_length_a 8.4166(4)
_cell_length_b 8.8831(4)
_cell_length_c 10.5541(5)
_cell_measurement_reflns_used 6165
_cell_measurement_temperature 150(2)
_cell_measurement_theta_max 30.142
_cell_measurement_theta_min 2.564
_cell_volume 686.77(6)
_computing_cell_refinement 'SAINT-Plus Version 6.45 (Bruker, 2001)'
_computing_data_collection 'SMART Version 5.625 (Bruker, 2001)'
_computing_data_reduction 'SAINT-Plus Version 6.45 (Bruker, 2001)'
_computing_molecular_graphics various
_computing_publication_material 'SHELXTL Version 6.14 (Bruker, 2000)'
_computing_structure_refinement 'SHELXL-97 (Sheldrick, 1997)'
_computing_structure_solution 'SHELXS-97 (Sheldrick, 1990)'
_diffrn_ambient_temperature 150(2)
_diffrn_measured_fraction_theta_full 0.992
_diffrn_measured_fraction_theta_max 0.992
_diffrn_measurement_device_type 'Bruker SMART APEX CCD diffractometer'
_diffrn_measurement_method 'omega scans'
_diffrn_radiation_monochromator graphite
_diffrn_radiation_source 'fine-focus sealed tube'
_diffrn_radiation_type MoK\a
_diffrn_radiation_wavelength 0.71073
_diffrn_reflns_av_R_equivalents 0.0286
_diffrn_reflns_av_sigmaI/netI 0.0295
_diffrn_reflns_limit_h_max 11
_diffrn_reflns_limit_h_min -11
_diffrn_reflns_limit_k_max 12
_diffrn_reflns_limit_k_min -12
_diffrn_reflns_limit_l_max 14
_diffrn_reflns_limit_l_min -14
_diffrn_reflns_number 14314
_diffrn_reflns_theta_full 30.19
_diffrn_reflns_theta_max 30.19
_diffrn_reflns_theta_min 2.12
_exptl_absorpt_coefficient_mu 12.023
_exptl_absorpt_correction_T_max 1.0000
_exptl_absorpt_correction_T_min 0.5019
_exptl_absorpt_correction_type multi-scan
_exptl_absorpt_process_details 'SADABS Version 2.05 (Bruker, 2001)'
_exptl_crystal_colour colorless
_exptl_crystal_density_diffrn 2.457
_exptl_crystal_density_method 'not measured'
_exptl_crystal_description plate
_exptl_crystal_F_000 470
_exptl_crystal_size_max 0.15
_exptl_crystal_size_mid 0.12
_exptl_crystal_size_min 0.08
_refine_diff_density_max 1.268
_refine_diff_density_min -0.846
_refine_diff_density_rms 0.144
_refine_ls_extinction_method none
_refine_ls_goodness_of_fit_ref 1.024
_refine_ls_hydrogen_treatment mixed
_refine_ls_matrix_type full
_refine_ls_number_parameters 129
_refine_ls_number_reflns 4043
_refine_ls_number_restraints 0
_refine_ls_restrained_S_all 1.024
_refine_ls_R_factor_all 0.0311
_refine_ls_R_factor_gt 0.0253
_refine_ls_shift/su_max 0.001
_refine_ls_shift/su_mean 0.000
_refine_ls_structure_factor_coef Fsqd
_refine_ls_weighting_details 'calc w=1/[\s^2^(Fo^2^)+(0.0334P)^2^+0.0000P] where P=(Fo^2^+2Fc^2^)/3'
_refine_ls_weighting_scheme calc
_refine_ls_wR_factor_gt 0.0586
_refine_ls_wR_factor_ref 0.0606
_reflns_number_gt 3563
_reflns_number_total 4043
_reflns_threshold_expression >2sigma(I)
_cod_data_source_file cg200985m_si_002.cif
_cod_data_source_block sv3029cs
_cod_depositor_comments
;
The following automatic conversions were performed:

'_symmetry_cell_setting' value 'Triclinic' changed to 'triclinic'
according to /home/saulius/struct/CIF-dictionaries/cif_core.dic
dictionary named 'cif_core.dic' version 2.4.1 from 2010-06-29.

Automatic conversion script
Id: cif_fix_values 1715 2011-07-08 13:25:40Z adriana 
;
_cod_database_code 4501260

loop_
_symmetry_equiv_pos_as_xyz
'x, y, z'
'-x, -y, -z'

loop_
_atom_site_label
_atom_site_type_symbol
_atom_site_fract_x
_atom_site_fract_y
_atom_site_fract_z
_atom_site_U_iso_or_equiv
_atom_site_adp_type
_atom_site_occupancy
_atom_site_symmetry_multiplicity
_atom_site_calc_flag
_atom_site_refinement_flags
Ce1 Ce 0.33530(2) 0.72629(2) 0.318144(16) 0.01724(5) Uani 1 1 d .
Br1 Br 0.37107(4) 1.11174(4) 0.44960(3) 0.02023(7) Uani 1 1 d .
Br2 Br 0.25504(4) 0.54085(5) 0.00675(3) 0.03273(9) Uani 1 1 d .
Br3 Br 0.15250(4) 0.74406(4) 0.56250(3) 0.02527(8) Uani 1 1 d .
C1 C 0.5826(7) 0.9366(6) 0.1173(4) 0.0581(14) Uani 1 1 d .
H1A H 0.5634 0.8347 0.0297 0.087 Uiso 1 1 calc R
H1B H 0.6937 1.0206 0.1276 0.087 Uiso 1 1 calc R
H1C H 0.4957 0.9892 0.1168 0.087 Uiso 1 1 calc R
C2 C -0.0445(5) 0.8343(5) 0.3013(4) 0.0371(9) Uani 1 1 d .
H2A H -0.1088 0.7808 0.3584 0.056 Uiso 1 1 calc R
H2B H -0.1221 0.8313 0.2296 0.056 Uiso 1 1 calc R
H2C H 0.0222 0.9546 0.3601 0.056 Uiso 1 1 calc R
C3 C 0.5889(6) 0.4572(5) 0.3140(4) 0.0415(10) Uani 1 1 d .
H3A H 0.5031 0.3989 0.3568 0.062 Uiso 1 1 calc R
H3B H 0.6819 0.5456 0.3859 0.062 Uiso 1 1 calc R
H3C H 0.6313 0.3724 0.2461 0.062 Uiso 1 1 calc R
C4 C 0.1357(6) 0.2577(5) 0.1873(4) 0.0520(13) Uani 1 1 d .
H4A H 0.0221 0.2122 0.1353 0.078 Uiso 1 1 calc R
H4B H 0.1471 0.1821 0.2317 0.078 Uiso 1 1 calc R
H4C H 0.2188 0.2621 0.1236 0.078 Uiso 1 1 calc R
O1 O 0.5754(3) 0.8862(3) 0.2298(2) 0.0232(5) Uani 1 1 d .
H1 H 0.637(5) 0.968(5) 0.293(4) 0.027(11) Uiso 1 1 d .
O2 O 0.0656(3) 0.7412(3) 0.2368(3) 0.0297(6) Uani 1 1 d .
H2 H 0.022(7) 0.671(7) 0.158(5) 0.061(16) Uiso 1 1 d .
O3 O 0.5155(3) 0.5381(3) 0.2448(3) 0.0251(5) Uani 1 1 d .
H3 H 0.564(6) 0.531(5) 0.178(4) 0.035(12) Uiso 1 1 d .
O4 O 0.1636(4) 0.4290(3) 0.2920(3) 0.0388(7) Uani 1 1 d .
H4 H 0.103(6) 0.417(6) 0.345(4) 0.040(13) Uiso 1 1 d .

loop_
_atom_site_aniso_label
_atom_site_aniso_U_11
_atom_site_aniso_U_22
_atom_site_aniso_U_33
_atom_site_aniso_U_23
_atom_site_aniso_U_13
_atom_site_aniso_U_12
Ce1 0.01449(9) 0.01706(8) 0.01593(9) 0.00345(6) 0.00395(6) 0.00373(6)
Br1 0.01883(15) 0.01911(14) 0.02120(15) 0.00680(12) 0.00117(11) 0.00619(11)
Br2 0.02045(17) 0.0430(2) 0.01701(16) -0.00229(14) 0.00247(12) 0.00563(15)
Br3 0.02453(17) 0.02162(15) 0.02230(16) 0.00588(12) 0.00957(12) 0.00142(13)
C1 0.076(4) 0.051(3) 0.033(2) 0.026(2) -0.004(2) -0.012(2)
C2 0.0231(18) 0.0356(19) 0.039(2) -0.0028(16) 0.0019(15) 0.0148(15)
C3 0.067(3) 0.036(2) 0.035(2) 0.0194(17) 0.015(2) 0.030(2)
C4 0.060(3) 0.0187(17) 0.052(3) -0.0010(17) 0.028(2) -0.0022(18)
O1 0.0226(12) 0.0228(11) 0.0193(12) 0.0079(10) 0.0042(9) 0.0017(10)
O2 0.0206(12) 0.0341(13) 0.0222(12) -0.0030(10) -0.0019(10) 0.0123(10)
O3 0.0294(13) 0.0257(11) 0.0259(13) 0.0127(10) 0.0122(10) 0.0137(10)
O4 0.0402(17) 0.0201(12) 0.0410(16) 0.0037(11) 0.0270(13) 0.0002(11)

loop_
_atom_type_symbol
_atom_type_description
_atom_type_scat_dispersion_real
_atom_type_scat_dispersion_imag
_atom_type_scat_source
C C 0.0033 0.0016 'International Tables Vol C Tables 4.2.6.8 and 6.1.1.4'
Br Br -0.2901 2.4595 'International Tables Vol C Tables 4.2.6.8 and 6.1.1.4'
Ce Ce -0.2486 2.6331 'International Tables Vol C Tables 4.2.6.8 and 6.1.1.4'
O O 0.0106 0.0060 'International Tables Vol C Tables 4.2.6.8 and 6.1.1.4'
H H 0.0000 0.0000 'International Tables Vol C Tables 4.2.6.8 and 6.1.1.4'

loop_
_geom_angle_atom_site_label_1
_geom_angle_atom_site_label_2
_geom_angle_atom_site_label_3
_geom_angle
_geom_angle_site_symmetry_1
_geom_angle_site_symmetry_3
O2 Ce1 O3 139.73(8) . .
O2 Ce1 O4 84.99(10) . .
O3 Ce1 O4 72.02(9) . .
O2 Ce1 O1 110.71(8) . .
O3 Ce1 O1 74.83(8) . .
O4 Ce1 O1 142.69(8) . .
O2 Ce1 Br3 78.70(6) . .
O3 Ce1 Br3 120.44(6) . .
O4 Ce1 Br3 69.38(6) . .
O1 Ce1 Br3 145.09(5) . .
O2 Ce1 Br2 69.97(6) . .
O3 Ce1 Br2 73.53(6) . .
O4 Ce1 Br2 79.43(7) . .
O1 Ce1 Br2 75.16(5) . .
Br3 Ce1 Br2 137.281(11) . .
O2 Ce1 Br1 145.67(6) . 2_676
O3 Ce1 Br1 74.53(6) . 2_676
O4 Ce1 Br1 111.30(8) . 2_676
O1 Ce1 Br1 75.02(5) . 2_676
Br3 Ce1 Br1 79.395(10) . 2_676
Br2 Ce1 Br1 140.791(11) . 2_676
O2 Ce1 Br1 74.69(6) . .
O3 Ce1 Br1 139.64(6) . .
O4 Ce1 Br1 145.31(6) . .
O1 Ce1 Br1 71.78(5) . .
Br3 Ce1 Br1 79.123(9) . .
Br2 Ce1 Br1 117.730(11) . .
Br1 Ce1 Br1 75.461(9) 2_676 .
Ce1 Br1 Ce1 104.538(9) 2_676 .
O1 C1 H1A 109.5 . .
O1 C1 H1B 109.5 . .
H1A C1 H1B 109.5 . .
O1 C1 H1C 109.5 . .
H1A C1 H1C 109.5 . .
H1B C1 H1C 109.5 . .
O2 C2 H2A 109.5 . .
O2 C2 H2B 109.5 . .
H2A C2 H2B 109.5 . .
O2 C2 H2C 109.5 . .
H2A C2 H2C 109.5 . .
H2B C2 H2C 109.5 . .
O3 C3 H3A 109.5 . .
O3 C3 H3B 109.5 . .
H3A C3 H3B 109.5 . .
O3 C3 H3C 109.5 . .
H3A C3 H3C 109.5 . .
H3B C3 H3C 109.5 . .
O4 C4 H4A 109.5 . .
O4 C4 H4B 109.5 . .
H4A C4 H4B 109.5 . .
O4 C4 H4C 109.5 . .
H4A C4 H4C 109.5 . .
H4B C4 H4C 109.5 . .
C1 O1 Ce1 132.6(3) . .
C1 O1 H1 105(3) . .
Ce1 O1 H1 110(3) . .
C2 O2 Ce1 134.4(2) . .
C2 O2 H2 110(4) . .
Ce1 O2 H2 115(4) . .
C3 O3 Ce1 132.8(2) . .
C3 O3 H3 105(3) . .
Ce1 O3 H3 121(3) . .
C4 O4 Ce1 134.0(2) . .
C4 O4 H4 105(3) . .
Ce1 O4 H4 120(3) . .

loop_
_geom_bond_atom_site_label_1
_geom_bond_atom_site_label_2
_geom_bond_distance
_geom_bond_site_symmetry_2
Ce1 O2 2.474(2) .
Ce1 O3 2.499(2) .
Ce1 O4 2.506(3) .
Ce1 O1 2.517(2) .
Ce1 Br3 2.9984(4) .
Ce1 Br2 3.0090(4) .
Ce1 Br1 3.0256(3) 2_676
Ce1 Br1 3.0720(3) .
Br1 Ce1 3.0256(3) 2_676
C1 O1 1.419(4) .
C1 H1A 0.9800 .
C1 H1B 0.9800 .
C1 H1C 0.9800 .
C2 O2 1.431(4) .
C2 H2A 0.9800 .
C2 H2B 0.9800 .
C2 H2C 0.9800 .
C3 O3 1.445(4) .
C3 H3A 0.9800 .
C3 H3B 0.9800 .
C3 H3C 0.9800 .
C4 O4 1.439(4) .
C4 H4A 0.9800 .
C4 H4B 0.9800 .
C4 H4C 0.9800 .
O1 H1 0.79(4) .
O2 H2 0.81(5) .
O3 H3 0.81(4) .
O4 H4 0.78(4) .

loop_
_geom_hbond_atom_site_label_D
_geom_hbond_atom_site_label_H
_geom_hbond_atom_site_label_A
_geom_hbond_distance_DH
_geom_hbond_distance_HA
_geom_hbond_distance_DA
_geom_hbond_angle_DHA
_geom_hbond_site_symmetry_A
O1 H1 Br3 0.79(4) 2.49(4) 3.259(2) 163(4) 2_676
O2 H2 Br2 0.81(5) 2.59(5) 3.307(2) 147(5) 2_565
O2 H2 Br2 0.81(5) 2.79(5) 3.174(2) 111(4) .
O3 H3 Br2 0.81(4) 2.50(4) 3.285(3) 164(4) 2_665
O4 H4 Br3 0.78(4) 2.63(5) 3.361(3) 157(4) 2_566

loop_
_geom_torsion_atom_site_label_1
_geom_torsion_atom_site_label_2
_geom_torsion_atom_site_label_3
_geom_torsion_atom_site_label_4
_geom_torsion
_geom_torsion_site_symmetry_1
_geom_torsion_site_symmetry_4
O2 Ce1 Br1 Ce1 162.86(7) . 2_676
O3 Ce1 Br1 Ce1 -43.06(9) . 2_676
O4 Ce1 Br1 Ce1 106.53(13) . 2_676
O1 Ce1 Br1 Ce1 -78.71(6) . 2_676
Br3 Ce1 Br1 Ce1 81.734(11) . 2_676
Br2 Ce1 Br1 Ce1 -140.176(12) . 2_676
Br1 Ce1 Br1 Ce1 0.0 2_676 2_676
O2 Ce1 O1 C1 -20.9(4) . .
O3 Ce1 O1 C1 117.0(4) . .
O4 Ce1 O1 C1 89.1(4) . .
Br3 Ce1 O1 C1 -121.0(3) . .
Br2 Ce1 O1 C1 40.5(3) . .
Br1 Ce1 O1 C1 -165.3(4) 2_676 .
Br1 Ce1 O1 C1 -86.0(4) . .
O3 Ce1 O2 C2 163.4(3) . .
O4 Ce1 O2 C2 109.0(3) . .
O1 Ce1 O2 C2 -105.8(3) . .
Br3 Ce1 O2 C2 39.1(3) . .
Br2 Ce1 O2 C2 -170.4(4) . .
Br1 Ce1 O2 C2 -12.2(4) 2_676 .
Br1 Ce1 O2 C2 -42.6(3) . .
O2 Ce1 O3 C3 -127.3(3) . .
O4 Ce1 O3 C3 -68.9(3) . .
O1 Ce1 O3 C3 128.4(3) . .
Br3 Ce1 O3 C3 -17.3(3) . .
Br2 Ce1 O3 C3 -152.9(3) . .
Br1 Ce1 O3 C3 50.1(3) 2_676 .
Br1 Ce1 O3 C3 93.4(3) . .
O2 Ce1 O4 C4 100.1(4) . .
O3 Ce1 O4 C4 -46.4(4) . .
O1 Ce1 O4 C4 -18.0(5) . .
Br3 Ce1 O4 C4 179.9(4) . .
Br2 Ce1 O4 C4 29.5(4) . .
Br1 Ce1 O4 C4 -111.1(4) 2_676 .
Br1 Ce1 O4 C4 153.8(3) . .
